data_7233666
loop_
_publ_author_name
'Yulia A. Getmanenko'
'Shin-Woong Kang'
'Naresh Shakya'
'Chandra Pokhrel'
'Scott D. Bunge'
'Satyendra Kumar'
'Brett D. Ellman'
'Robert J. Twieg'

_publ_section_title
;
 Bis(5-alkylthiophen-2-yl)arene liquid crystals as molecular
 semiconductors
;
_journal_name_full 'Journal of Materials Chemistry C'
_journal_page_first 2600
_journal_page_last 2611
_journal_paper_doi 10.1039/C3TC32211D
_journal_volume 2
_journal_year 2014
_chemical_formula_moiety 'C30 H36 S5'
_chemical_formula_sum 'C30 H36 S5'
_chemical_formula_weight 556.89
_chemical_name_common 2,6-bis-(2-n-heptylthien-5-yl)dithieno[3,2-b:2',3'-d]thiophene
_space_group_crystal_system monoclinic
_space_group_IT_number 14
_space_group_name_Hall '-P 2yn'
_space_group_name_H-M_alt 'P 1 21/n 1'
_atom_sites_solution_hydrogens geom
_audit_creation_date 2013-10-21
_audit_creation_method
;
Olex2 1.2-beta
(compiled 2013.09.17 svn.r2790 for OlexSys, GUI svn.r4601)
;
_cell_angle_alpha 90
_cell_angle_beta 91.371(3)
_cell_angle_gamma 90
_cell_formula_units_Z 4
_cell_length_a 14.3219(8)
_cell_length_b 5.5128(3)
_cell_length_c 35.1522(19)
_cell_measurement_reflns_used 9918
_cell_measurement_temperature 100
_cell_measurement_theta_max 30.59
_cell_measurement_theta_min 2.32
_cell_volume 2774.6(3)
_computing_molecular_graphics
;
O. V. Dolomanov, L. J. Bourhis, R. J. Gildea, J. A. K. Howard and H. Puschmann,
OLEX2: a complete structure solution, refinement and analysis program.
J. Appl. Cryst. (2009). 42, 339-341.
;
_computing_publication_material
;
O. V. Dolomanov, L. J. Bourhis, R. J. Gildea, J. A. K. Howard and H. Puschmann,
OLEX2: a complete structure solution, refinement and analysis program.
J. Appl. Cryst. (2009). 42, 339-341.
;
_computing_structure_refinement
;
SHELX, G.M. Sheldrick, Acta Cryst.
(2008). A64, 112-122
;
_diffrn_ambient_temperature 100.15
_diffrn_detector 'Bruker APEX-II CCD'
_diffrn_detector_area_resol_mean 7.9
_diffrn_detector_type 'CCD Area Detector'
_diffrn_measured_fraction_theta_full 0.997
_diffrn_measured_fraction_theta_max 0.997
_diffrn_measurement_device 'Kappa Four-Circle Diffractometer'
_diffrn_measurement_device_type 'Bruker X8 APEX II'
_diffrn_measurement_method '\w and \f scans'
_diffrn_radiation_monochromator graphite
_diffrn_radiation_probe x-ray
_diffrn_radiation_type MoK\a
_diffrn_radiation_wavelength 0.71073
_diffrn_radiation_xray_symbol K-L~3~
_diffrn_reflns_av_R_equivalents 0.0752
_diffrn_reflns_av_unetI/netI 0.0505
_diffrn_reflns_Laue_measured_fraction_full 0.997
_diffrn_reflns_Laue_measured_fraction_max 0.997
_diffrn_reflns_limit_h_max 17
_diffrn_reflns_limit_h_min -17
_diffrn_reflns_limit_k_max 6
_diffrn_reflns_limit_k_min -6
_diffrn_reflns_limit_l_max 41
_diffrn_reflns_limit_l_min -41
_diffrn_reflns_number 30194
_diffrn_reflns_point_group_measured_fraction_full 0.997
_diffrn_reflns_point_group_measured_fraction_max 0.997
_diffrn_reflns_theta_full 25.000
_diffrn_reflns_theta_max 25.049
_diffrn_reflns_theta_min 2.220
_diffrn_source 'sealed tube'
_diffrn_source_type fine-focus
_diffrn_standards_number 0
_exptl_absorpt_coefficient_mu 0.436
_exptl_absorpt_correction_T_max 0.2528
_exptl_absorpt_correction_T_min 0.2159
_exptl_absorpt_correction_type multi-scan
_exptl_absorpt_process_details
;
SADABS-2012/1 (Bruker,2012) was used for absorption correction.
wR2(int) was 0.1120 before and 0.0966 after correction.
The Ratio of minimum to maximum transmission is 0.8540.
The \l/2 correction factor is 0.0015.
;
_exptl_crystal_colour yellow
_exptl_crystal_colour_primary yellow
_exptl_crystal_density_diffrn 1.333
_exptl_crystal_description block
_exptl_crystal_F_000 1184
_exptl_crystal_size_max 0.39
_exptl_crystal_size_mid 0.18
_exptl_crystal_size_min 0.10
_refine_diff_density_max 0.389
_refine_diff_density_min -0.301
_refine_diff_density_rms 0.076
_refine_ls_extinction_coef .
_refine_ls_extinction_method none
_refine_ls_goodness_of_fit_ref 1.098
_refine_ls_hydrogen_treatment constr
_refine_ls_matrix_type full
_refine_ls_number_parameters 318
_refine_ls_number_reflns 4916
_refine_ls_number_restraints 0
_refine_ls_restrained_S_all 1.098
_refine_ls_R_factor_all 0.0440
_refine_ls_R_factor_gt 0.0414
_refine_ls_shift/su_max 0.001
_refine_ls_shift/su_mean 0.000
_refine_ls_structure_factor_coef Fsqd
_refine_ls_weighting_details 'w=1/[\s^2^(Fo^2^)+(0.0463P)^2^+2.7365P] where P=(Fo^2^+2Fc^2^)/3'
_refine_ls_weighting_scheme calc
_refine_ls_wR_factor_gt 0.1065
_refine_ls_wR_factor_ref 0.1095
_reflns_Friedel_coverage 0.000
_reflns_Friedel_fraction_full .
_reflns_Friedel_fraction_max .
_reflns_number_gt 4584
_reflns_number_total 4916
_reflns_threshold_expression 'I > 2\s(I)'
_cod_data_source_file J-Mater-Chem-C-2014-2-2600.cif
_cod_data_source_block 1
_cod_depositor_comments
;
The following automatic conversions were performed:

data item '_diffrn_radiation_probe' value 'X-ray' was changed to
'x-ray' in accordance with the built-in table derived from the CIF
Core dictionary named 'cif_core.dic' version 2.4.5 last updated on
2014-11-21.

Automatic conversion script
Id: cif_fix_values 6909 2019-04-08 15:41:33Z antanas 
;
_cod_database_code 7233666
_shelxl_version_number 2013-3
_shelx_space_group_comment
;
The symmetry employed for this shelxl refinement is uniquely defined
by the following loop, which should always be used as a source of
symmetry information in preference to the above space-group names.
They are only intended as comments.
;
_shelx_estimated_absorpt_t_max 0.958
_shelx_estimated_absorpt_t_min 0.848
_olex2_refinement_description
;
1. Fixed Uiso
 At 1.2 times of:
  All C(H) groups, All C(H,H) groups
 At 1.5 times of:
  All C(H,H,H) groups
2.a Secondary CH2 refined with riding coordinates:
 C2(H2A,H2B), C3(H3A,H3B), C4(H4A,H4B), C5(H5A,H5B), C6(H6A,H6B), C7(H7A,H7B),
 C24(H24A,H24B), C25(H25A,H25B), C26(H26A,H26B), C27(H27A,H27B), C28(H28A,H28B),
  C29(H29A,H29B)
2.b Aromatic/amide H refined with riding coordinates:
 C9(H9), C10(H10), C13(H13), C18(H18), C21(H21), C22(H22)
2.c Idealised Me refined as rotating group:
 C1(H1A,H1B,H1C), C30(H30A,H30B,H30C)
;

loop_
_space_group_symop_operation_xyz
'x, y, z'
'-x+1/2, y+1/2, -z+1/2'
'-x, -y, -z'
'x-1/2, -y-1/2, z-1/2'

loop_
_atom_site_label
_atom_site_type_symbol
_atom_site_fract_x
_atom_site_fract_y
_atom_site_fract_z
_atom_site_U_iso_or_equiv
_atom_site_adp_type
_atom_site_occupancy
_atom_site_site_symmetry_order
_atom_site_calc_flag
_atom_site_refinement_flags_posn
_atom_site_refinement_flags_adp
_atom_site_refinement_flags_occupancy
_atom_site_disorder_assembly
_atom_site_disorder_group
S1 S 0.57104(4) 0.89532(9) 0.93242(2) 0.01423(15) Uani 1 1 d . . . . .
S2 S 0.65739(3) 0.60602(9) 0.82235(2) 0.01201(14) Uani 1 1 d . . . . .
S3 S 0.52658(4) 1.18357(9) 0.76530(2) 0.01668(15) Uani 1 1 d . . . . .
S4 S 0.66882(4) 0.62279(9) 0.71112(2) 0.01290(14) Uani 1 1 d . . . . .
S5 S 0.58666(4) 0.93156(9) 0.60002(2) 0.01321(14) Uani 1 1 d . . . . .
C1 C 0.66058(18) 0.3553(5) 1.21588(6) 0.0285(6) Uani 1 1 d . . . . .
H1A H 0.6762 0.5219 1.2234 0.043 Uiso 1 1 calc R U . . .
H1B H 0.6970 0.2414 1.2316 0.043 Uiso 1 1 calc R U . . .
H1C H 0.5938 0.3267 1.2194 0.043 Uiso 1 1 calc R U . . .
C2 C 0.68335(18) 0.3181(5) 1.17432(7) 0.0280(6) Uani 1 1 d . . . . .
H2A H 0.7513 0.3414 1.1713 0.034 Uiso 1 1 calc R U . . .
H2B H 0.6684 0.1485 1.1672 0.034 Uiso 1 1 calc R U . . .
C3 C 0.63137(15) 0.4871(4) 1.14714(6) 0.0158(4) Uani 1 1 d . . . . .
H3A H 0.6454 0.6571 1.1543 0.019 Uiso 1 1 calc R U . . .
H3B H 0.5633 0.4616 1.1496 0.019 Uiso 1 1 calc R U . . .
C4 C 0.65760(15) 0.4467(4) 1.10582(6) 0.0179(5) Uani 1 1 d . . . . .
H4A H 0.7261 0.4638 1.1038 0.021 Uiso 1 1 calc R U . . .
H4B H 0.6411 0.2784 1.0985 0.021 Uiso 1 1 calc R U . . .
C5 C 0.61054(15) 0.6194(4) 1.07778(6) 0.0153(4) Uani 1 1 d . . . . .
H5A H 0.6275 0.7880 1.0848 0.018 Uiso 1 1 calc R U . . .
H5B H 0.5420 0.6032 1.0797 0.018 Uiso 1 1 calc R U . . .
C6 C 0.63781(15) 0.5730(4) 1.03658(6) 0.0155(4) Uani 1 1 d . . . . .
H6A H 0.7064 0.5883 1.0346 0.019 Uiso 1 1 calc R U . . .
H6B H 0.6204 0.4049 1.0295 0.019 Uiso 1 1 calc R U . . .
C7 C 0.59066(15) 0.7485(4) 1.00870(6) 0.0159(4) Uani 1 1 d . . . . .
H7A H 0.5222 0.7397 1.0119 0.019 Uiso 1 1 calc R U . . .
H7B H 0.6108 0.9156 1.0151 0.019 Uiso 1 1 calc R U . . .
C8 C 0.61184(14) 0.6994(4) 0.96780(6) 0.0127(4) Uani 1 1 d . . . . .
C9 C 0.65853(14) 0.5109(4) 0.95204(6) 0.0146(4) Uani 1 1 d . . . . .
H9 H 0.6864 0.3841 0.9667 0.018 Uiso 1 1 calc R U . . .
C10 C 0.66178(14) 0.5209(4) 0.91179(6) 0.0134(4) Uani 1 1 d . . . . .
H10 H 0.6916 0.4014 0.8969 0.016 Uiso 1 1 calc R U . . .
C11 C 0.61771(14) 0.7198(4) 0.89658(6) 0.0112(4) Uani 1 1 d . . . . .
C12 C 0.60733(14) 0.7919(3) 0.85690(6) 0.0112(4) Uani 1 1 d . . . . .
C13 C 0.56313(14) 0.9884(4) 0.84120(6) 0.0138(4) Uani 1 1 d . . . . .
H13 H 0.5325 1.1097 0.8555 0.017 Uiso 1 1 calc R U . . .
C14 C 0.56845(14) 0.9900(4) 0.80091(6) 0.0132(4) Uani 1 1 d . . . . .
C15 C 0.61739(14) 0.7950(3) 0.78649(6) 0.0106(4) Uani 1 1 d . . . . .
C16 C 0.62161(14) 0.8012(3) 0.74621(6) 0.0109(4) Uani 1 1 d . . . . .
C17 C 0.57516(14) 0.9999(4) 0.73069(6) 0.0130(4) Uani 1 1 d . . . . .
C18 C 0.57589(14) 1.0081(4) 0.69036(6) 0.0132(4) Uani 1 1 d . . . . .
H18 H 0.5473 1.1322 0.6754 0.016 Uiso 1 1 calc R U . . .
C19 C 0.62304(14) 0.8143(4) 0.67566(6) 0.0115(4) Uani 1 1 d . . . . .
C20 C 0.63356(13) 0.7492(4) 0.63587(6) 0.0110(4) Uani 1 1 d . . . . .
C21 C 0.67458(14) 0.5484(4) 0.62063(6) 0.0122(4) Uani 1 1 d . . . . .
H21 H 0.7041 0.4256 0.6356 0.015 Uiso 1 1 calc R U . . .
C22 C 0.66867(14) 0.5419(4) 0.58019(6) 0.0124(4) Uani 1 1 d . . . . .
H22 H 0.6942 0.4146 0.5655 0.015 Uiso 1 1 calc R U . . .
C23 C 0.62297(14) 0.7355(4) 0.56467(6) 0.0126(4) Uani 1 1 d . . . . .
C24 C 0.60069(15) 0.7959(4) 0.52375(6) 0.0156(4) Uani 1 1 d . . . . .
H24A H 0.6299 0.9536 0.5177 0.019 Uiso 1 1 calc R U . . .
H24B H 0.5322 0.8155 0.5206 0.019 Uiso 1 1 calc R U . . .
C25 C 0.63348(15) 0.6071(4) 0.49532(6) 0.0152(4) Uani 1 1 d . . . . .
H25A H 0.7025 0.5968 0.4968 0.018 Uiso 1 1 calc R U . . .
H25B H 0.6082 0.4464 0.5023 0.018 Uiso 1 1 calc R U . . .
C26 C 0.60254(15) 0.6676(4) 0.45463(6) 0.0158(4) Uani 1 1 d . . . . .
H26A H 0.5335 0.6757 0.4533 0.019 Uiso 1 1 calc R U . . .
H26B H 0.6267 0.8301 0.4481 0.019 Uiso 1 1 calc R U . . .
C27 C 0.63525(15) 0.4859(4) 0.42513(6) 0.0163(4) Uani 1 1 d . . . . .
H27A H 0.6129 0.3224 0.4321 0.020 Uiso 1 1 calc R U . . .
H27B H 0.7044 0.4819 0.4258 0.020 Uiso 1 1 calc R U . . .
C28 C 0.60133(15) 0.5430(4) 0.38467(6) 0.0156(4) Uani 1 1 d . . . . .
H28A H 0.5322 0.5472 0.3840 0.019 Uiso 1 1 calc R U . . .
H28B H 0.6238 0.7064 0.3776 0.019 Uiso 1 1 calc R U . . .
C29 C 0.63404(16) 0.3611(4) 0.35536(6) 0.0198(5) Uani 1 1 d . . . . .
H29A H 0.6083 0.1995 0.3615 0.024 Uiso 1 1 calc R U . . .
H29B H 0.7030 0.3493 0.3572 0.024 Uiso 1 1 calc R U . . .
C30 C 0.60522(17) 0.4258(5) 0.31460(6) 0.0249(5) Uani 1 1 d . . . . .
H30A H 0.5370 0.4367 0.3125 0.037 Uiso 1 1 calc R U . . .
H30B H 0.6274 0.3001 0.2973 0.037 Uiso 1 1 calc R U . . .
H30C H 0.6327 0.5823 0.3078 0.037 Uiso 1 1 calc R U . . .

loop_
_atom_site_aniso_label
_atom_site_aniso_U_11
_atom_site_aniso_U_22
_atom_site_aniso_U_33
_atom_site_aniso_U_23
_atom_site_aniso_U_13
_atom_site_aniso_U_12
S1 0.0194(3) 0.0125(3) 0.0108(3) -0.00001(19) 0.0012(2) 0.0050(2)
S2 0.0140(3) 0.0128(2) 0.0092(3) 0.00004(18) -0.00010(19) 0.00299(19)
S3 0.0271(3) 0.0125(3) 0.0105(3) 0.00010(19) 0.0002(2) 0.0071(2)
S4 0.0152(3) 0.0140(3) 0.0096(3) 0.00032(18) 0.00079(19) 0.00328(19)
S5 0.0178(3) 0.0116(2) 0.0102(3) 0.00066(18) 0.0000(2) 0.00210(19)
C1 0.0286(13) 0.0429(14) 0.0141(12) 0.0048(10) 0.0014(10) 0.0129(11)
C2 0.0301(13) 0.0376(14) 0.0164(12) 0.0045(10) 0.0022(10) 0.0194(11)
C3 0.0147(11) 0.0186(10) 0.0140(11) 0.0009(8) -0.0007(8) 0.0031(8)
C4 0.0174(11) 0.0210(10) 0.0150(11) -0.0001(9) -0.0008(9) 0.0057(9)
C5 0.0148(10) 0.0173(10) 0.0137(11) 0.0002(8) -0.0008(8) 0.0019(8)
C6 0.0164(11) 0.0173(10) 0.0129(11) -0.0005(8) -0.0009(8) 0.0030(8)
C7 0.0191(11) 0.0163(10) 0.0123(10) -0.0005(8) 0.0009(8) 0.0032(8)
C8 0.0119(10) 0.0142(9) 0.0118(10) 0.0020(8) -0.0020(8) -0.0016(8)
C9 0.0139(10) 0.0139(10) 0.0160(11) 0.0013(8) -0.0005(8) 0.0028(8)
C10 0.0121(10) 0.0127(9) 0.0154(10) -0.0012(8) 0.0019(8) 0.0007(8)
C11 0.0089(9) 0.0133(9) 0.0114(10) -0.0022(8) 0.0010(8) -0.0014(8)
C12 0.0108(10) 0.0121(9) 0.0109(10) -0.0014(8) 0.0011(8) -0.0020(8)
C13 0.0166(10) 0.0121(9) 0.0127(10) -0.0013(8) 0.0022(8) 0.0000(8)
C14 0.0140(10) 0.0104(9) 0.0151(10) 0.0014(8) -0.0014(8) -0.0008(8)
C15 0.0105(10) 0.0116(9) 0.0096(10) -0.0001(7) 0.0003(7) -0.0017(8)
C16 0.0107(10) 0.0112(9) 0.0107(10) 0.0003(7) 0.0013(8) -0.0019(8)
C17 0.0140(10) 0.0106(9) 0.0144(10) -0.0012(8) 0.0008(8) -0.0011(8)
C18 0.0168(10) 0.0108(9) 0.0119(10) 0.0019(8) -0.0009(8) -0.0012(8)
C19 0.0101(10) 0.0136(9) 0.0110(10) 0.0018(8) 0.0013(8) -0.0038(8)
C20 0.0094(9) 0.0130(9) 0.0105(10) 0.0019(8) -0.0008(7) -0.0033(8)
C21 0.0111(10) 0.0128(9) 0.0126(10) 0.0019(8) -0.0006(8) -0.0008(8)
C22 0.0102(10) 0.0126(9) 0.0146(10) -0.0017(8) 0.0021(8) -0.0015(8)
C23 0.0112(10) 0.0145(9) 0.0121(10) -0.0024(8) 0.0013(8) -0.0030(8)
C24 0.0169(11) 0.0155(10) 0.0142(11) 0.0014(8) -0.0020(8) 0.0012(8)
C25 0.0163(11) 0.0168(10) 0.0124(11) -0.0002(8) 0.0000(8) 0.0006(8)
C26 0.0175(11) 0.0174(10) 0.0124(10) 0.0013(8) 0.0001(8) 0.0003(8)
C27 0.0151(11) 0.0199(10) 0.0141(11) 0.0005(8) 0.0016(8) 0.0001(8)
C28 0.0137(10) 0.0187(10) 0.0145(11) -0.0011(8) -0.0002(8) -0.0021(8)
C29 0.0187(11) 0.0249(11) 0.0158(11) -0.0027(9) 0.0032(9) -0.0017(9)
C30 0.0246(12) 0.0357(13) 0.0147(11) -0.0042(10) 0.0033(9) -0.0100(10)

loop_
_atom_type_symbol
_atom_type_description
_atom_type_scat_dispersion_real
_atom_type_scat_dispersion_imag
_atom_type_scat_source
C C 0.0033 0.0016 'International Tables Vol C Tables 4.2.6.8 and 6.1.1.4'
H H 0.0000 0.0000 'International Tables Vol C Tables 4.2.6.8 and 6.1.1.4'
S S 0.1246 0.1234 'International Tables Vol C Tables 4.2.6.8 and 6.1.1.4'

loop_
_geom_angle_atom_site_label_1
_geom_angle_atom_site_label_2
_geom_angle_atom_site_label_3
_geom_angle
_geom_angle_site_symmetry_1
_geom_angle_site_symmetry_3
C11 S1 C8 92.54(10) . .
C15 S2 C12 91.10(9) . .
C14 S3 C17 90.54(10) . .
C16 S4 C19 91.06(9) . .
C20 S5 C23 92.39(10) . .
H1A C1 H1B 109.5 . .
H1A C1 H1C 109.5 . .
H1B C1 H1C 109.5 . .
C2 C1 H1A 109.5 . .
C2 C1 H1B 109.5 . .
C2 C1 H1C 109.5 . .
C1 C2 H2A 108.7 . .
C1 C2 H2B 108.7 . .
H2A C2 H2B 107.6 . .
C3 C2 C1 114.17(19) . .
C3 C2 H2A 108.7 . .
C3 C2 H2B 108.7 . .
C2 C3 H3A 109.1 . .
C2 C3 H3B 109.1 . .
C2 C3 C4 112.45(17) . .
H3A C3 H3B 107.8 . .
C4 C3 H3A 109.1 . .
C4 C3 H3B 109.1 . .
C3 C4 H4A 108.7 . .
C3 C4 H4B 108.7 . .
H4A C4 H4B 107.6 . .
C5 C4 C3 114.30(17) . .
C5 C4 H4A 108.7 . .
C5 C4 H4B 108.7 . .
C4 C5 H5A 109.0 . .
C4 C5 H5B 109.0 . .
C4 C5 C6 112.99(17) . .
H5A C5 H5B 107.8 . .
C6 C5 H5A 109.0 . .
C6 C5 H5B 109.0 . .
C5 C6 H6A 109.1 . .
C5 C6 H6B 109.1 . .
H6A C6 H6B 107.8 . .
C7 C6 C5 112.55(17) . .
C7 C6 H6A 109.1 . .
C7 C6 H6B 109.1 . .
C6 C7 H7A 108.8 . .
C6 C7 H7B 108.8 . .
H7A C7 H7B 107.7 . .
C8 C7 C6 113.90(17) . .
C8 C7 H7A 108.8 . .
C8 C7 H7B 108.8 . .
C7 C8 S1 120.09(15) . .
C9 C8 S1 110.08(16) . .
C9 C8 C7 129.80(19) . .
C8 C9 H9 123.1 . .
C8 C9 C10 113.88(18) . .
C10 C9 H9 123.1 . .
C9 C10 H10 123.4 . .
C11 C10 C9 113.30(18) . .
C11 C10 H10 123.4 . .
C10 C11 S1 110.22(15) . .
C10 C11 C12 129.02(19) . .
C12 C11 S1 120.77(15) . .
C11 C12 S2 118.04(15) . .
C13 C12 S2 112.13(15) . .
C13 C12 C11 129.84(19) . .
C12 C13 H13 124.1 . .
C12 C13 C14 111.88(18) . .
C14 C13 H13 124.1 . .
C13 C14 S3 134.03(16) . .
C15 C14 S3 112.40(16) . .
C15 C14 C13 113.56(18) . .
C14 C15 S2 111.33(15) . .
C14 C15 C16 112.34(18) . .
C16 C15 S2 136.33(15) . .
C15 C16 S4 136.48(15) . .
C17 C16 S4 111.16(15) . .
C17 C16 C15 112.36(18) . .
C16 C17 S3 112.36(15) . .
C16 C17 C18 113.79(18) . .
C18 C17 S3 133.84(16) . .
C17 C18 H18 124.2 . .
C19 C18 C17 111.55(18) . .
C19 C18 H18 124.2 . .
C18 C19 S4 112.42(15) . .
C18 C19 C20 128.14(19) . .
C20 C19 S4 119.35(15) . .
C19 C20 S5 120.53(15) . .
C21 C20 S5 110.29(15) . .
C21 C20 C19 129.14(18) . .
C20 C21 H21 123.3 . .
C20 C21 C22 113.32(18) . .
C22 C21 H21 123.3 . .
C21 C22 H22 123.3 . .
C23 C22 C21 113.43(18) . .
C23 C22 H22 123.3 . .
C22 C23 S5 110.56(15) . .
C22 C23 C24 130.31(18) . .
C24 C23 S5 119.12(15) . .
C23 C24 H24A 108.6 . .
C23 C24 H24B 108.6 . .
C23 C24 C25 114.46(17) . .
H24A C24 H24B 107.6 . .
C25 C24 H24A 108.6 . .
C25 C24 H24B 108.6 . .
C24 C25 H25A 109.2 . .
C24 C25 H25B 109.2 . .
H25A C25 H25B 107.9 . .
C26 C25 C24 112.23(17) . .
C26 C25 H25A 109.2 . .
C26 C25 H25B 109.2 . .
C25 C26 H26A 108.7 . .
C25 C26 H26B 108.7 . .
H26A C26 H26B 107.6 . .
C27 C26 C25 114.06(17) . .
C27 C26 H26A 108.7 . .
C27 C26 H26B 108.7 . .
C26 C27 H27A 108.8 . .
C26 C27 H27B 108.8 . .
C26 C27 C28 113.76(17) . .
H27A C27 H27B 107.7 . .
C28 C27 H27A 108.8 . .
C28 C27 H27B 108.8 . .
C27 C28 H28A 108.9 . .
C27 C28 H28B 108.9 . .
H28A C28 H28B 107.7 . .
C29 C28 C27 113.54(18) . .
C29 C28 H28A 108.9 . .
C29 C28 H28B 108.9 . .
C28 C29 H29A 108.8 . .
C28 C29 H29B 108.8 . .
C28 C29 C30 113.69(19) . .
H29A C29 H29B 107.7 . .
C30 C29 H29A 108.8 . .
C30 C29 H29B 108.8 . .
C29 C30 H30A 109.5 . .
C29 C30 H30B 109.5 . .
C29 C30 H30C 109.5 . .
H30A C30 H30B 109.5 . .
H30A C30 H30C 109.5 . .
H30B C30 H30C 109.5 . .

loop_
_geom_bond_atom_site_label_1
_geom_bond_atom_site_label_2
_geom_bond_distance
_geom_bond_site_symmetry_2
S1 C8 1.738(2) .
S1 C11 1.735(2) .
S2 C12 1.755(2) .
S2 C15 1.723(2) .
S3 C14 1.741(2) .
S3 C17 1.741(2) .
S4 C16 1.728(2) .
S4 C19 1.749(2) .
S5 C20 1.735(2) .
S5 C23 1.736(2) .
C1 H1A 0.9800 .
C1 H1B 0.9800 .
C1 H1C 0.9800 .
C1 C2 1.519(3) .
C2 H2A 0.9900 .
C2 H2B 0.9900 .
C2 C3 1.517(3) .
C3 H3A 0.9900 .
C3 H3B 0.9900 .
C3 C4 1.525(3) .
C4 H4A 0.9900 .
C4 H4B 0.9900 .
C4 C5 1.517(3) .
C5 H5A 0.9900 .
C5 H5B 0.9900 .
C5 C6 1.531(3) .
C6 H6A 0.9900 .
C6 H6B 0.9900 .
C6 C7 1.523(3) .
C7 H7A 0.9900 .
C7 H7B 0.9900 .
C7 C8 1.501(3) .
C8 C9 1.361(3) .
C9 H9 0.9500 .
C9 C10 1.418(3) .
C10 H10 0.9500 .
C10 C11 1.367(3) .
C11 C12 1.454(3) .
C12 C13 1.365(3) .
C13 H13 0.9500 .
C13 C14 1.420(3) .
C14 C15 1.386(3) .
C15 C16 1.419(3) .
C16 C17 1.387(3) .
C17 C18 1.419(3) .
C18 H18 0.9500 .
C18 C19 1.371(3) .
C19 C20 1.456(3) .
C20 C21 1.368(3) .
C21 H21 0.9500 .
C21 C22 1.422(3) .
C22 H22 0.9500 .
C22 C23 1.360(3) .
C23 C24 1.503(3) .
C24 H24A 0.9900 .
C24 H24B 0.9900 .
C24 C25 1.525(3) .
C25 H25A 0.9900 .
C25 H25B 0.9900 .
C25 C26 1.524(3) .
C26 H26A 0.9900 .
C26 H26B 0.9900 .
C26 C27 1.524(3) .
C27 H27A 0.9900 .
C27 H27B 0.9900 .
C27 C28 1.525(3) .
C28 H28A 0.9900 .
C28 H28B 0.9900 .
C28 C29 1.520(3) .
C29 H29A 0.9900 .
C29 H29B 0.9900 .
C29 C30 1.524(3) .
C30 H30A 0.9800 .
C30 H30B 0.9800 .
C30 H30C 0.9800 .
